data_1563085
loop_
_publ_author_name
'Chen, Yen-Han'
'Tsai, Yun-Fan'
'Lee, Gene-Hsian'
'Yang, En-Che'

_publ_section_title
;
 The synthesis, structure, magnetic and luminescent properties of a new
 tetranuclear dysprosium (III) cluster
;
_journal_name_full 'Journal of Solid State Chemistry'
_journal_page_first 166
_journal_page_last 171
_journal_paper_doi 10.1016/j.jssc.2011.10.033
_journal_volume 185
_journal_year 2012
_chemical_formula_sum 'C67 H118 Dy4 N12 O36'
_chemical_formula_weight 2317.73
_space_group_IT_number 2
_space_group_name_Hall '-P 1'
_space_group_name_H-M_alt 'P -1'
_symmetry_cell_setting triclinic
_symmetry_space_group_name_H-M 'P -1'
_atom_sites_solution_hydrogens geom
_atom_sites_solution_primary direct
_atom_sites_solution_secondary difmap
_audit_creation_method SHELXL-97
_cell_angle_alpha 64.826(2)
_cell_angle_beta 65.240(2)
_cell_angle_gamma 74.174(2)
_cell_formula_units_Z 2
_cell_length_a 16.0192(9)
_cell_length_b 18.3060(10)
_cell_length_c 18.3287(10)
_cell_measurement_reflns_used 8617
_cell_measurement_temperature 150(2)
_cell_measurement_theta_max 27.43
_cell_measurement_theta_min 2.35
_cell_volume 4387.8(4)
_computing_cell_refinement 'Bruker SAINT'
_computing_data_collection 'Bruker SMART'
_computing_data_reduction 'Bruker SAINT'
_computing_molecular_graphics 'Bruker SHELXTL'
_computing_publication_material 'Bruker SHELXTL'
_computing_structure_refinement 'SHELXL-97 (Sheldrick, 1997)'
_computing_structure_solution 'SHELXS-97 (Sheldrick, 1990)'
_diffrn_ambient_temperature 150(2)
_diffrn_measured_fraction_theta_full 1.000
_diffrn_measured_fraction_theta_max 1.000
_diffrn_measurement_device_type 'BRUKER SMART APEXCCD area detector'
_diffrn_measurement_method 'omega scans'
_diffrn_radiation_monochromator graphite
_diffrn_radiation_source 'fine-focus sealed tube'
_diffrn_radiation_type MoK\a
_diffrn_radiation_wavelength 0.71073
_diffrn_reflns_av_R_equivalents 0.0333
_diffrn_reflns_av_sigmaI/netI 0.0361
_diffrn_reflns_limit_h_max 19
_diffrn_reflns_limit_h_min -19
_diffrn_reflns_limit_k_max 21
_diffrn_reflns_limit_k_min -21
_diffrn_reflns_limit_l_max 21
_diffrn_reflns_limit_l_min -21
_diffrn_reflns_number 47081
_diffrn_reflns_theta_full 25.00
_diffrn_reflns_theta_max 25.00
_diffrn_reflns_theta_min 1.24
_exptl_absorpt_coefficient_mu 3.457
_exptl_absorpt_correction_T_max 0.5447
_exptl_absorpt_correction_T_min 0.2768
_exptl_absorpt_correction_type multi-scan
_exptl_crystal_colour light-brown
_exptl_crystal_density_diffrn 1.754
_exptl_crystal_density_method 'not measured'
_exptl_crystal_description rod
_exptl_crystal_F_000 2312
_exptl_crystal_size_max 0.50
_exptl_crystal_size_mid 0.25
_exptl_crystal_size_min 0.20
_refine_diff_density_max 2.997
_refine_diff_density_min -1.345
_refine_diff_density_rms 0.185
_refine_ls_extinction_method none
_refine_ls_goodness_of_fit_ref 1.034
_refine_ls_hydrogen_treatment constr
_refine_ls_matrix_type full
_refine_ls_number_parameters 1028
_refine_ls_number_reflns 15450
_refine_ls_number_restraints 9
_refine_ls_restrained_S_all 1.039
_refine_ls_R_factor_all 0.0466
_refine_ls_R_factor_gt 0.0399
_refine_ls_shift/su_max 0.007
_refine_ls_shift/su_mean 0.000
_refine_ls_structure_factor_coef Fsqd
_refine_ls_weighting_details 'calc w=1/[\s^2^(Fo^2^)+(0.0787P)^2^+18.4916P] where P=(Fo^2^+2Fc^2^)/3'
_refine_ls_weighting_scheme calc
_refine_ls_wR_factor_gt 0.1193
_refine_ls_wR_factor_ref 0.1292
_reflns_number_gt 13534
_reflns_number_total 15450
_reflns_threshold_expression >2sigma(I)
_cod_data_source_file JSSC-2012-185-166.cif
_cod_data_source_block ic14509
_cod_depositor_comments
;
The following automatic conversions were performed:

data item '_symmetry_cell_setting' value 'Triclinic' was changed to
'triclinic' in accordance with the built-in table derived from the
CIF Core dictionary named 'cif_core.dic' version 2.4.5 last updated
on 2014-11-21.

data item '_exptl_crystal_density_meas' value 'not_measured' was
changed to '?' -- the value is perceived as not measured.

Automatic conversion script
Id: cif_fix_values 8369 2020-08-20 11:38:08Z andrius 
;
_cod_original_sg_symbol_H-M P-1
_cod_database_code 1563085

loop_
_symmetry_equiv_pos_as_xyz
'x, y, z'
'-x, -y, -z'

loop_
_atom_site_label
_atom_site_type_symbol
_atom_site_fract_x
_atom_site_fract_y
_atom_site_fract_z
_atom_site_U_iso_or_equiv
_atom_site_adp_type
_atom_site_occupancy
_atom_site_symmetry_multiplicity
_atom_site_calc_flag
_atom_site_refinement_flags
_atom_site_disorder_assembly
_atom_site_disorder_group
Dy1 Dy 0.47398(2) 0.514263(18) 0.10305(2) 0.02729(9) Uani 1 1 d . . .
Dy2 Dy 0.63042(2) 0.630326(18) 0.10679(2) 0.02827(9) Uani 1 1 d . . .
O1 O 0.5337(3) 0.6364(3) 0.0411(3) 0.0291(10) Uani 1 1 d . . .
O2 O 0.4287(3) 0.5463(3) -0.0110(3) 0.0369(11) Uani 1 1 d . . .
O3 O 0.4000(4) 0.5440(3) 0.2377(3) 0.0395(12) Uani 1 1 d . . .
H3A H 0.4303 0.5293 0.2712 0.047 Uiso 1 1 d R . .
O4 O 0.7682(4) 0.5560(3) 0.0323(4) 0.0500(14) Uani 1 1 d . . .
H4A H 0.7814 0.5063 0.0601 0.060 Uiso 1 1 d R . .
O5 O 0.5925(4) 0.7740(3) 0.0689(3) 0.0402(12) Uani 1 1 d . . .
H5A H 0.5608 0.7921 0.1095 0.048 Uiso 1 1 d R . .
O6 O 0.5014(3) 0.6498(3) 0.2157(3) 0.0365(11) Uani 1 1 d . . .
O7 O 0.5919(3) 0.5051(3) 0.1501(3) 0.0323(11) Uani 1 1 d . . .
O8 O 0.7512(4) 0.6710(3) 0.1194(4) 0.0491(14) Uani 1 1 d . . .
H8 H 0.7046 0.6751 0.1754 0.074 Uiso 1 1 d R . .
O9 O 0.6260(5) 0.9339(4) 0.0826(4) 0.0638(17) Uani 1 1 d . . .
H9 H 0.6595 0.8955 0.1067 0.096 Uiso 1 1 calc R . .
O10 O 0.3021(5) 0.9412(5) 0.0431(5) 0.075(2) Uani 1 1 d . . .
H10 H 0.3339 0.9781 0.0033 0.113 Uiso 1 1 calc R . .
O11 O 0.4762(5) 0.3733(3) 0.2084(4) 0.0547(15) Uani 1 1 d . . .
O12 O 0.3499(4) 0.4257(4) 0.1806(4) 0.0531(15) Uani 1 1 d . . .
O13 O 0.3561(6) 0.3066(4) 0.2790(5) 0.085(3) Uani 1 1 d . . .
N1 N 0.3267(4) 0.6170(4) 0.1105(4) 0.0384(14) Uani 1 1 d . . .
N2 N 0.7160(4) 0.7126(4) -0.0556(4) 0.0385(14) Uani 1 1 d . . .
N3 N 0.6633(4) 0.5349(4) 0.2484(4) 0.0391(14) Uani 1 1 d . . .
N4 N 0.4552(5) 0.8510(4) 0.1714(5) 0.0482(17) Uani 1 1 d . . .
N5 N 0.3928(6) 0.3673(5) 0.2247(4) 0.054(2) Uani 1 1 d . . .
C1 C 0.5093(5) 0.7018(4) -0.0202(4) 0.0297(14) Uani 1 1 d . . .
C2 C 0.4180(5) 0.7339(4) -0.0053(5) 0.0375(17) Uani 1 1 d . . .
C3 C 0.3944(6) 0.8035(5) -0.0686(6) 0.048(2) Uani 1 1 d . . .
H3 H 0.3317 0.8268 -0.0583 0.058 Uiso 1 1 calc R . .
C4 C 0.4614(7) 0.8381(5) -0.1455(6) 0.051(2) Uani 1 1 d . . .
H4 H 0.4447 0.8844 -0.1887 0.061 Uiso 1 1 calc R . .
C5 C 0.5503(7) 0.8070(5) -0.1598(5) 0.049(2) Uani 1 1 d . . .
H5 H 0.5957 0.8322 -0.2133 0.059 Uiso 1 1 calc R . .
C6 C 0.5785(6) 0.7380(4) -0.0980(5) 0.0391(17) Uani 1 1 d . . .
C7 C 0.3462(5) 0.7008(5) 0.0830(5) 0.0390(17) Uani 1 1 d . . .
H7A H 0.3668 0.7033 0.1257 0.047 Uiso 1 1 calc R . .
H7B H 0.2876 0.7372 0.0844 0.047 Uiso 1 1 calc R . .
C8 C 0.2824(5) 0.6104(5) 0.0567(6) 0.046(2) Uani 1 1 d . . .
H8A H 0.2376 0.6592 0.0441 0.056 Uiso 1 1 calc R . .
H8B H 0.2477 0.5624 0.0896 0.056 Uiso 1 1 calc R . .
C9 C 0.3514(5) 0.6027(5) -0.0264(5) 0.0459(19) Uani 1 1 d . . .
H9A H 0.3222 0.5838 -0.0523 0.055 Uiso 1 1 calc R . .
H9B H 0.3722 0.6564 -0.0671 0.055 Uiso 1 1 calc R . .
C10 C 0.2637(5) 0.5928(5) 0.2010(5) 0.047(2) Uani 1 1 d . . .
H10A H 0.2424 0.5402 0.2175 0.057 Uiso 1 1 calc R . .
H10B H 0.2087 0.6338 0.2064 0.057 Uiso 1 1 calc R . .
C11 C 0.3087(5) 0.5847(5) 0.2615(5) 0.0458(19) Uani 1 1 d . . .
H11A H 0.3112 0.6392 0.2590 0.055 Uiso 1 1 calc R . .
H11B H 0.2721 0.5533 0.3211 0.055 Uiso 1 1 calc R . .
C12 C 0.6775(5) 0.7044(5) -0.1125(5) 0.0418(18) Uani 1 1 d . . .
H12A H 0.7146 0.7326 -0.1731 0.050 Uiso 1 1 calc R . .
H12B H 0.6840 0.6462 -0.1034 0.050 Uiso 1 1 calc R . .
C13 C 0.8147(6) 0.6790(6) -0.0782(6) 0.055(2) Uani 1 1 d . . .
H13A H 0.8463 0.7048 -0.1408 0.066 Uiso 1 1 calc R . .
H13B H 0.8436 0.6932 -0.0484 0.066 Uiso 1 1 calc R . .
C14 C 0.8289(6) 0.5900(6) -0.0551(6) 0.061(3) Uani 1 1 d . . .
H14A H 0.8139 0.5753 -0.0940 0.074 Uiso 1 1 calc R . .
H14B H 0.8941 0.5691 -0.0600 0.074 Uiso 1 1 calc R . .
C15 C 0.7111(6) 0.7998(5) -0.0684(5) 0.0439(19) Uani 1 1 d . . .
H15A H 0.7597 0.8054 -0.0517 0.053 Uiso 1 1 calc R . .
H15B H 0.7243 0.8328 -0.1302 0.053 Uiso 1 1 calc R . .
C16 C 0.6192(6) 0.8327(5) -0.0177(5) 0.0453(19) Uani 1 1 d . . .
H16A H 0.6239 0.8853 -0.0172 0.054 Uiso 1 1 calc R . .
H16B H 0.5725 0.8415 -0.0437 0.054 Uiso 1 1 calc R . .
C17 C 0.4940(5) 0.6605(5) 0.2869(5) 0.0396(17) Uani 1 1 d . . .
C18 C 0.5347(6) 0.6009(5) 0.3453(5) 0.0456(19) Uani 1 1 d . . .
C19 C 0.5244(7) 0.6121(6) 0.4190(5) 0.058(2) Uani 1 1 d . . .
H19 H 0.5534 0.5721 0.4576 0.069 Uiso 1 1 calc R . .
C20 C 0.4735(8) 0.6794(6) 0.4374(6) 0.063(3) Uani 1 1 d . . .
H20 H 0.4670 0.6858 0.4884 0.076 Uiso 1 1 calc R . .
C21 C 0.4323(7) 0.7368(6) 0.3824(6) 0.060(3) Uani 1 1 d . . .
H21 H 0.3965 0.7830 0.3959 0.072 Uiso 1 1 calc R . .
C22 C 0.4409(6) 0.7301(5) 0.3049(5) 0.0444(19) Uani 1 1 d . . .
C23 C 0.5831(6) 0.5239(5) 0.3291(5) 0.0470(19) Uani 1 1 d . . .
H23A H 0.6042 0.4870 0.3777 0.056 Uiso 1 1 calc R . .
H23B H 0.5380 0.4970 0.3280 0.056 Uiso 1 1 calc R . .
C24 C 0.7384(6) 0.5624(5) 0.2552(6) 0.050(2) Uani 1 1 d . . .
H24A H 0.7733 0.5147 0.2866 0.060 Uiso 1 1 calc R . .
H24B H 0.7108 0.5993 0.2883 0.060 Uiso 1 1 calc R . .
C25 C 0.8045(6) 0.6066(6) 0.1658(6) 0.055(2) Uani 1 1 d . . .
H25A H 0.8505 0.6289 0.1711 0.066 Uiso 1 1 calc R . .
H25B H 0.8379 0.5683 0.1348 0.066 Uiso 1 1 calc R . .
C26 C 0.6933(6) 0.4578(5) 0.2332(6) 0.0460(19) Uani 1 1 d . . .
H26A H 0.7033 0.4140 0.2850 0.055 Uiso 1 1 calc R . .
H26B H 0.7531 0.4619 0.1849 0.055 Uiso 1 1 calc R . .
C27 C 0.6239(6) 0.4358(4) 0.2127(5) 0.0421(18) Uani 1 1 d . . .
H27A H 0.6526 0.3911 0.1899 0.050 Uiso 1 1 calc R . .
H27B H 0.5706 0.4164 0.2659 0.050 Uiso 1 1 calc R . .
C28 C 0.3940(6) 0.7927(5) 0.2456(6) 0.050(2) Uani 1 1 d . . .
H28A H 0.3688 0.7652 0.2243 0.060 Uiso 1 1 calc R . .
H28B H 0.3412 0.8229 0.2782 0.060 Uiso 1 1 calc R . .
C29 C 0.4932(7) 0.8902(6) 0.2070(6) 0.059(2) Uani 1 1 d . . .
H29A H 0.4404 0.9095 0.2501 0.071 Uiso 1 1 calc R . .
H29B H 0.5325 0.8476 0.2378 0.071 Uiso 1 1 calc R . .
C30 C 0.5472(8) 0.9580(5) 0.1465(6) 0.061(2) Uani 1 1 d . . .
H30A H 0.5078 1.0033 0.1181 0.073 Uiso 1 1 calc R . .
H30B H 0.5682 0.9775 0.1781 0.073 Uiso 1 1 calc R . .
C31 C 0.4007(7) 0.9119(6) 0.1224(7) 0.061(2) Uani 1 1 d . . .
H31A H 0.4401 0.9539 0.0751 0.073 Uiso 1 1 calc R . .
H31B H 0.3498 0.9387 0.1600 0.073 Uiso 1 1 calc R . .
C32 C 0.3605(7) 0.8770(7) 0.0852(7) 0.062(3) Uani 1 1 d . . .
H32A H 0.4107 0.8544 0.0433 0.075 Uiso 1 1 calc R . .
H32B H 0.3238 0.8327 0.1314 0.075 Uiso 1 1 calc R . .
Dy3 Dy 0.885467(19) 0.984673(17) 0.508704(18) 0.02269(9) Uani 1 1 d . . .
Dy4 Dy 0.842313(19) 1.054989(18) 0.303448(18) 0.02341(9) Uani 1 1 d . . .
O14 O 0.9341(3) 0.9667(3) 0.3788(3) 0.0253(9) Uani 1 1 d . . .
O15 O 0.7408(3) 0.9338(3) 0.5435(3) 0.0290(10) Uani 1 1 d . . .
H15C H 0.6930 0.9712 0.5252 0.035 Uiso 1 1 calc R . .
O16 O 1.0266(3) 0.9239(3) 0.5182(3) 0.0266(10) Uani 1 1 d . . .
O17 O 0.9163(4) 1.1776(3) 0.2499(3) 0.0406(12) Uani 1 1 d . . .
H17A H 0.8840 1.2178 0.2751 0.049 Uiso 1 1 calc R . .
O18 O 0.8750(3) 0.9630(3) 0.2301(3) 0.0404(12) Uani 1 1 d . . .
H18A H 0.8252 0.9363 0.2418 0.048 Uiso 1 1 calc R . .
O19 O 0.7400(3) 0.9630(3) 0.3900(3) 0.0298(10) Uani 1 1 d . . .
O20 O 0.8104(3) 1.0848(3) 0.4211(3) 0.0251(9) Uani 1 1 d . . .
O21 O 0.8022(3) 1.1343(3) 0.1797(3) 0.0403(12) Uani 1 1 d . . .
H21A H 0.8222 1.1168 0.1325 0.048 Uiso 1 1 calc R . .
O22 O 0.7682(5) 0.8175(4) 0.0986(5) 0.0664(18) Uani 1 1 d . . .
H22 H 0.7877 0.7704 0.0973 0.100 Uiso 1 1 calc R . .
O23 O 0.9588(13) 0.6342(11) 0.2987(12) 0.100 Uiso 0.50 1 d PD A 1
H23C H 1.0010 0.6641 0.2644 0.150 Uiso 0.50 1 calc PR A 1
O23' O 0.8676(13) 0.6544(11) 0.2884(12) 0.100 Uiso 0.50 1 d PD B 2
H23D H 0.8320 0.6205 0.3030 0.150 Uiso 0.50 1 calc PR B 2
O24 O 0.8358(3) 0.9346(3) 0.6649(3) 0.0377(11) Uani 1 1 d . . .
O25 O 0.7647(3) 1.0504(3) 0.6116(3) 0.0363(11) Uani 1 1 d . . .
O26 O 0.7162(4) 0.9866(4) 0.7489(4) 0.0660(19) Uani 1 1 d . . .
N6 N 0.8954(4) 0.8287(3) 0.5534(4) 0.0288(12) Uani 1 1 d . . .
N7 N 1.0074(4) 1.0588(4) 0.1824(4) 0.0322(13) Uani 1 1 d . . .
N8 N 0.6820(4) 1.1424(3) 0.3368(4) 0.0291(12) Uani 1 1 d . . .
N9 N 0.7895(6) 0.8287(5) 0.2900(5) 0.058(2) Uani 1 1 d . . .
N10 N 0.7707(4) 0.9909(4) 0.6768(4) 0.0386(14) Uani 1 1 d . . .
C33 C 1.0013(5) 0.9095(4) 0.3540(4) 0.0295(14) Uani 1 1 d . . .
C34 C 0.9951(5) 0.8274(4) 0.4044(5) 0.0336(15) Uani 1 1 d . . .
C35 C 1.0632(6) 0.7698(5) 0.3784(6) 0.0460(19) Uani 1 1 d . . .
H35 H 1.0585 0.7138 0.4123 0.055 Uiso 1 1 calc R . .
C36 C 1.1382(6) 0.7926(6) 0.3036(6) 0.055(2) Uani 1 1 d . . .
H36 H 1.1858 0.7526 0.2869 0.066 Uiso 1 1 calc R . .
C37 C 1.1437(6) 0.8729(6) 0.2537(6) 0.051(2) Uani 1 1 d . . .
H37 H 1.1949 0.8881 0.2017 0.061 Uiso 1 1 calc R . .
C38 C 1.0758(5) 0.9329(5) 0.2776(5) 0.0350(16) Uani 1 1 d . . .
C39 C 0.9105(5) 0.8025(4) 0.4823(5) 0.0341(16) Uani 1 1 d . . .
H39A H 0.8557 0.8244 0.4642 0.041 Uiso 1 1 calc R . .
H39B H 0.9141 0.7425 0.5048 0.041 Uiso 1 1 calc R . .
C40 C 0.8066(5) 0.8035(4) 0.6210(5) 0.0336(15) Uani 1 1 d . . .
H40A H 0.7993 0.8134 0.6725 0.040 Uiso 1 1 calc R . .
H40B H 0.8065 0.7445 0.6374 0.040 Uiso 1 1 calc R . .
C41 C 0.7261(5) 0.8499(4) 0.5904(5) 0.0337(16) Uani 1 1 d . . .
H41A H 0.7206 0.8266 0.5530 0.040 Uiso 1 1 calc R . .
H41B H 0.6677 0.8452 0.6404 0.040 Uiso 1 1 calc R . .
C42 C 0.9707(5) 0.7922(4) 0.5903(5) 0.0346(16) Uani 1 1 d . . .
H42A H 0.9897 0.7354 0.5923 0.042 Uiso 1 1 calc R . .
H42B H 0.9468 0.7912 0.6500 0.042 Uiso 1 1 calc R . .
C43 C 1.0541(5) 0.8388(4) 0.5387(5) 0.0316(15) Uani 1 1 d . . .
H43A H 1.0957 0.8209 0.5721 0.038 Uiso 1 1 calc R . .
H43B H 1.0886 0.8271 0.4849 0.038 Uiso 1 1 calc R . .
C44 C 1.0812(5) 1.0207(5) 0.2213(5) 0.0385(17) Uani 1 1 d . . .
H44A H 1.0780 1.0515 0.2558 0.046 Uiso 1 1 calc R . .
H44B H 1.1422 1.0259 0.1744 0.046 Uiso 1 1 calc R . .
C45 C 1.0221(5) 1.1441(5) 0.1307(5) 0.0404(18) Uani 1 1 d . . .
H45A H 0.9806 1.1680 0.0966 0.048 Uiso 1 1 calc R . .
H45B H 1.0867 1.1469 0.0899 0.048 Uiso 1 1 calc R . .
C46 C 1.0044(5) 1.1931(5) 0.1838(5) 0.0426(18) Uani 1 1 d . . .
H46A H 1.0532 1.1773 0.2093 0.051 Uiso 1 1 calc R . .
H46B H 1.0043 1.2516 0.1480 0.051 Uiso 1 1 calc R . .
C47 C 1.0115(5) 1.0193(5) 0.1249(5) 0.0441(19) Uani 1 1 d . . .
H47A H 1.0771 1.0042 0.0940 0.053 Uiso 1 1 calc R . .
H47B H 0.9841 1.0590 0.0815 0.053 Uiso 1 1 calc R . .
C48 C 0.9620(5) 0.9450(5) 0.1709(6) 0.047(2) Uani 1 1 d . . .
H48A H 0.9530 0.9297 0.1292 0.057 Uiso 1 1 calc R . .
H48B H 0.9988 0.8990 0.2018 0.057 Uiso 1 1 calc R . .
C49 C 0.6607(5) 0.9618(4) 0.3813(4) 0.0301(15) Uani 1 1 d . . .
C50 C 0.5919(4) 1.0285(4) 0.3839(4) 0.0308(15) Uani 1 1 d . . .
C51 C 0.5100(5) 1.0269(5) 0.3759(5) 0.0413(18) Uani 1 1 d . . .
H51 H 0.4638 1.0723 0.3766 0.050 Uiso 1 1 calc R . .
C52 C 0.4940(6) 0.9615(6) 0.3670(5) 0.049(2) Uani 1 1 d . . .
H52 H 0.4379 0.9618 0.3610 0.059 Uiso 1 1 calc R . .
C53 C 0.5607(6) 0.8960(6) 0.3669(5) 0.049(2) Uani 1 1 d . . .
H53 H 0.5490 0.8501 0.3625 0.059 Uiso 1 1 calc R . .
C54 C 0.6450(5) 0.8948(5) 0.3730(5) 0.0387(17) Uani 1 1 d . . .
C55 C 0.6039(5) 1.0956(5) 0.4027(5) 0.0361(16) Uani 1 1 d . . .
H55A H 0.5460 1.1334 0.4087 0.043 Uiso 1 1 calc R . .
H55B H 0.6135 1.0724 0.4587 0.043 Uiso 1 1 calc R . .
C56 C 0.6980(5) 1.1946(4) 0.3722(5) 0.0371(16) Uani 1 1 d . . .
H56A H 0.6389 1.2265 0.3944 0.045 Uiso 1 1 calc R . .
H56B H 0.7420 1.2333 0.3257 0.045 Uiso 1 1 calc R . .
C57 C 0.7367(5) 1.1441(4) 0.4444(5) 0.0316(15) Uani 1 1 d . . .
H57A H 0.7595 1.1804 0.4578 0.038 Uiso 1 1 calc R . .
H57B H 0.6868 1.1166 0.4968 0.038 Uiso 1 1 calc R . .
C58 C 0.6596(5) 1.1916(5) 0.2579(5) 0.0410(18) Uani 1 1 d . . .
H58A H 0.6223 1.2432 0.2634 0.049 Uiso 1 1 calc R . .
H58B H 0.6221 1.1618 0.2509 0.049 Uiso 1 1 calc R . .
C59 C 0.7462(5) 1.2103(5) 0.1794(5) 0.0419(18) Uani 1 1 d . . .
H59A H 0.7303 1.2372 0.1265 0.050 Uiso 1 1 calc R . .
H59B H 0.7799 1.2468 0.1816 0.050 Uiso 1 1 calc R . .
C60 C 0.7173(6) 0.8218(5) 0.3744(6) 0.049(2) Uani 1 1 d . . .
H60A H 0.7469 0.8140 0.4154 0.059 Uiso 1 1 calc R . .
H60B H 0.6864 0.7729 0.3957 0.059 Uiso 1 1 calc R . .
C61 C 0.8712(8) 0.7684(6) 0.2988(8) 0.077(3) Uani 1 1 d D . .
H61A H 0.9163 0.7807 0.2394 0.093 Uiso 0.50 1 calc PR C 1
H61B H 0.8967 0.7854 0.3292 0.093 Uiso 0.50 1 calc PR C 1
H61C H 0.9092 0.7911 0.3134 0.093 Uiso 0.50 1 d PR C 2
H61D H 0.9082 0.7651 0.2412 0.093 Uiso 0.50 1 d PR C 2
C62 C 0.8814(18) 0.6797(11) 0.3366(18) 0.100 Uiso 0.50 1 d PD A 1
H62A H 0.8778 0.6647 0.3964 0.120 Uiso 0.50 1 calc PR A 1
H62B H 0.8266 0.6614 0.3402 0.120 Uiso 0.50 1 calc PR A 1
C62' C 0.844(2) 0.6828(12) 0.3551(14) 0.100 Uiso 0.50 1 d PD B 2
H62C H 0.8804 0.6520 0.3932 0.120 Uiso 0.50 1 calc PR B 2
H62D H 0.7768 0.6831 0.3896 0.120 Uiso 0.50 1 calc PR B 2
C63 C 0.7508(8) 0.8183(7) 0.2343(7) 0.070(3) Uani 1 1 d . . .
H63A H 0.6924 0.8549 0.2356 0.084 Uiso 1 1 calc R A .
H63B H 0.7353 0.7619 0.2596 0.084 Uiso 1 1 calc R . .
C64 C 0.8145(7) 0.8351(7) 0.1391(7) 0.067(3) Uani 1 1 d . A .
H64A H 0.8267 0.8927 0.1105 0.080 Uiso 1 1 calc R . .
H64B H 0.8744 0.8003 0.1358 0.080 Uiso 1 1 calc R . .
N11 N 0.8520(5) 1.1330(7) -0.0154(6) 0.059(2) Uani 1 1 d . . .
O27 O 0.8474(8) 1.1535(8) -0.0869(7) 0.147(5) Uani 1 1 d . . .
O28 O 0.8179(7) 1.0788(8) 0.0423(8) 0.133(4) Uani 1 1 d . . .
O29 O 0.8915(10) 1.1842(9) -0.0114(10) 0.163(5) Uani 1 1 d . . .
N12 N 0.9172(11) 0.3924(9) 0.0499(9) 0.120(4) Uiso 1 1 d . . .
O30 O 0.9264(11) 0.4159(9) 0.1039(10) 0.172(5) Uiso 1 1 d . . .
O31 O 0.8474(9) 0.4014(7) 0.0486(7) 0.119(3) Uiso 1 1 d . . .
O32 O 0.9912(11) 0.3556(10) 0.0054(10) 0.172(5) Uiso 1 1 d . . .
O33 O 0.8822(6) 0.3171(5) 0.2853(6) 0.089(2) Uiso 1 1 d D . .
C65 C 0.9423(16) 0.3759(14) 0.2157(14) 0.183(9) Uiso 1 1 d D . .
O34 O 0.8086(19) 0.5549(16) 0.5459(18) 0.161(10) Uiso 0.50 1 d PD D 1
H34 H 0.8592 0.5730 0.5114 0.242 Uiso 0.50 1 d PR D 1
C66 C 0.739(2) 0.6225(17) 0.565(2) 0.111(9) Uiso 0.50 1 d PD D 1
H66A H 0.6792 0.6151 0.5681 0.167 Uiso 0.50 1 calc PR D 1
H66B H 0.7586 0.6741 0.5191 0.167 Uiso 0.50 1 calc PR D 1
H66C H 0.7333 0.6232 0.6200 0.167 Uiso 0.50 1 calc PR D 1
O34' O 0.6419(19) 0.6232(17) 0.5629(17) 0.154(9) Uiso 0.50 1 d PD E 2
H34' H 0.6159 0.5805 0.5884 0.231 Uiso 0.50 1 d PR E 2
C66' C 0.577(3) 0.690(2) 0.582(3) 0.166(16) Uiso 0.50 1 d PD E 2
H66D H 0.5138 0.6778 0.6009 0.249 Uiso 0.50 1 calc PR E 2
H66E H 0.5882 0.7394 0.5308 0.249 Uiso 0.50 1 calc PR E 2
H66F H 0.5847 0.6984 0.6284 0.249 Uiso 0.50 1 calc PR E 2
O35 O 0.9758(13) 1.3147(12) -0.1224(12) 0.233(8) Uiso 1 1 d . . .
H35A H 0.9552 1.2638 -0.0919 0.350 Uiso 1 1 d R . .
H35B H 0.9687 1.3430 -0.0902 0.350 Uiso 1 1 d R . .
O36 O 0.8502(19) 0.3858(17) 0.4069(17) 0.162(10) Uiso 0.50 1 d PD F 1
H36A H 0.8427 0.3608 0.3812 0.243 Uiso 0.50 1 d PR F 1
C67 C 0.779(2) 0.377(2) 0.4869(18) 0.113(10) Uiso 0.50 1 d PD F 1
H67A H 0.8012 0.3362 0.5328 0.170 Uiso 0.50 1 calc PR F 1
H67B H 0.7261 0.3583 0.4882 0.170 Uiso 0.50 1 calc PR F 1
H67C H 0.7597 0.4288 0.4956 0.170 Uiso 0.50 1 calc PR F 1
O36' O 1.035(3) 0.481(3) 0.234(3) 0.245(18) Uiso 0.50 1 d PD G 2
H36' H 1.0896 0.4608 0.2330 0.368 Uiso 0.50 1 d PR G 2
C67' C 0.973(3) 0.465(3) 0.318(3) 0.177(18) Uiso 0.50 1 d PD G 2
H67D H 0.9141 0.4540 0.3218 0.265 Uiso 0.50 1 calc PR G 2
H67E H 0.9615 0.5119 0.3348 0.265 Uiso 0.50 1 calc PR G 2
H67F H 0.9981 0.4172 0.3575 0.265 Uiso 0.50 1 calc PR G 2

loop_
_atom_site_aniso_label
_atom_site_aniso_U_11
_atom_site_aniso_U_22
_atom_site_aniso_U_33
_atom_site_aniso_U_23
_atom_site_aniso_U_13
_atom_site_aniso_U_12
Dy1 0.02543(17) 0.02669(17) 0.03152(17) -0.00871(13) -0.01040(13) -0.00754(12)
Dy2 0.02673(17) 0.02626(17) 0.03629(18) -0.01074(14) -0.01407(14) -0.00528(12)
O1 0.029(2) 0.028(2) 0.034(2) -0.007(2) -0.015(2) -0.0061(19)
O2 0.031(3) 0.042(3) 0.047(3) -0.025(2) -0.022(2) 0.009(2)
O3 0.040(3) 0.045(3) 0.037(3) -0.014(2) -0.015(2) -0.008(2)
O4 0.039(3) 0.043(3) 0.060(4) -0.018(3) -0.010(3) -0.005(2)
O5 0.053(3) 0.026(3) 0.041(3) -0.013(2) -0.018(2) -0.001(2)
O6 0.037(3) 0.042(3) 0.035(3) -0.016(2) -0.014(2) -0.007(2)
O7 0.034(3) 0.023(2) 0.042(3) -0.006(2) -0.021(2) -0.0026(19)
O8 0.047(3) 0.046(3) 0.065(4) -0.016(3) -0.032(3) -0.009(3)
O9 0.072(4) 0.057(4) 0.074(4) -0.028(3) -0.039(4) 0.005(3)
O10 0.074(5) 0.078(5) 0.071(5) -0.022(4) -0.029(4) -0.006(4)
O11 0.069(4) 0.039(3) 0.062(4) -0.003(3) -0.033(3) -0.024(3)
O12 0.043(3) 0.051(4) 0.068(4) -0.024(3) -0.009(3) -0.022(3)
O13 0.124(7) 0.064(4) 0.059(4) -0.004(4) -0.009(4) -0.066(5)
N1 0.027(3) 0.047(4) 0.046(4) -0.023(3) -0.012(3) -0.003(3)
N2 0.036(3) 0.035(3) 0.041(3) -0.010(3) -0.008(3) -0.016(3)
N3 0.039(4) 0.040(3) 0.050(4) -0.015(3) -0.028(3) -0.006(3)
N4 0.054(4) 0.040(4) 0.062(4) -0.025(3) -0.033(4) 0.009(3)
N5 0.073(5) 0.054(5) 0.039(4) -0.014(3) -0.006(4) -0.041(4)
C1 0.035(4) 0.026(3) 0.032(4) -0.012(3) -0.013(3) -0.006(3)
C2 0.044(4) 0.035(4) 0.043(4) -0.015(3) -0.024(4) -0.002(3)
C3 0.060(5) 0.039(4) 0.058(5) -0.020(4) -0.037(5) 0.009(4)
C4 0.081(7) 0.036(4) 0.050(5) -0.007(4) -0.045(5) -0.006(4)
C5 0.077(6) 0.045(5) 0.039(4) -0.007(4) -0.030(4) -0.023(4)
C6 0.054(5) 0.036(4) 0.033(4) -0.009(3) -0.017(3) -0.017(3)
C7 0.037(4) 0.040(4) 0.044(4) -0.019(3) -0.018(3) 0.002(3)
C8 0.025(4) 0.061(5) 0.070(6) -0.039(5) -0.022(4) 0.004(3)
C9 0.038(4) 0.062(5) 0.054(5) -0.032(4) -0.025(4) 0.002(4)
C10 0.030(4) 0.059(5) 0.052(5) -0.028(4) -0.007(4) -0.004(4)
C11 0.035(4) 0.054(5) 0.044(4) -0.021(4) -0.001(3) -0.014(4)
C12 0.040(4) 0.052(5) 0.035(4) -0.020(4) -0.001(3) -0.020(4)
C13 0.032(4) 0.062(6) 0.062(5) -0.023(5) 0.002(4) -0.023(4)
C14 0.035(5) 0.069(6) 0.069(6) -0.034(5) 0.003(4) -0.008(4)
C15 0.056(5) 0.037(4) 0.044(4) -0.009(3) -0.018(4) -0.022(4)
C16 0.069(6) 0.034(4) 0.042(4) -0.009(3) -0.028(4) -0.011(4)
C17 0.037(4) 0.043(4) 0.040(4) -0.016(3) -0.006(3) -0.016(3)
C18 0.049(5) 0.055(5) 0.038(4) -0.014(4) -0.015(4) -0.019(4)
C19 0.072(6) 0.066(6) 0.038(5) -0.013(4) -0.018(4) -0.023(5)
C20 0.090(8) 0.069(6) 0.040(5) -0.024(5) -0.021(5) -0.015(6)
C21 0.061(6) 0.067(6) 0.060(6) -0.042(5) -0.001(5) -0.019(5)
C22 0.041(4) 0.055(5) 0.049(5) -0.030(4) -0.010(4) -0.013(4)
C23 0.053(5) 0.046(5) 0.043(4) -0.008(4) -0.025(4) -0.006(4)
C24 0.048(5) 0.052(5) 0.066(6) -0.017(4) -0.038(4) -0.007(4)
C25 0.049(5) 0.056(5) 0.080(6) -0.024(5) -0.037(5) -0.011(4)
C26 0.055(5) 0.035(4) 0.059(5) -0.013(4) -0.038(4) 0.002(4)
C27 0.058(5) 0.029(4) 0.048(4) -0.009(3) -0.033(4) -0.003(3)
C28 0.045(5) 0.051(5) 0.066(6) -0.035(4) -0.017(4) -0.003(4)
C29 0.074(6) 0.053(5) 0.065(6) -0.028(5) -0.033(5) -0.005(5)
C30 0.088(7) 0.044(5) 0.059(6) -0.021(4) -0.031(5) -0.006(5)
C31 0.074(7) 0.049(5) 0.071(6) -0.029(5) -0.041(5) 0.013(5)
C32 0.056(6) 0.076(7) 0.068(6) -0.035(5) -0.034(5) 0.007(5)
Dy3 0.02034(16) 0.02476(16) 0.02623(16) -0.00653(12) -0.01269(12) -0.00422(11)
Dy4 0.01937(16) 0.02763(17) 0.02481(16) -0.00664(12) -0.01073(12) -0.00458(12)
O14 0.021(2) 0.027(2) 0.029(2) -0.0097(19) -0.0112(18) -0.0011(18)
O15 0.021(2) 0.031(2) 0.033(2) -0.004(2) -0.0127(19) -0.0066(18)
O16 0.023(2) 0.023(2) 0.037(3) -0.0060(19) -0.018(2) -0.0039(18)
O17 0.036(3) 0.045(3) 0.039(3) -0.012(2) -0.007(2) -0.017(2)
O18 0.029(3) 0.056(3) 0.044(3) -0.029(3) -0.005(2) -0.011(2)
O19 0.022(2) 0.037(3) 0.033(2) -0.008(2) -0.0136(19) -0.0091(19)
O20 0.023(2) 0.028(2) 0.030(2) -0.0112(19) -0.0147(19) -0.0007(18)
O21 0.038(3) 0.052(3) 0.029(3) -0.009(2) -0.018(2) -0.002(2)
O22 0.086(5) 0.056(4) 0.086(5) -0.036(4) -0.045(4) -0.008(3)
O24 0.035(3) 0.042(3) 0.035(3) -0.013(2) -0.017(2) 0.003(2)
O25 0.040(3) 0.039(3) 0.032(3) -0.012(2) -0.016(2) 0.000(2)
O26 0.056(4) 0.083(5) 0.032(3) -0.016(3) -0.003(3) 0.006(3)
N6 0.025(3) 0.028(3) 0.035(3) -0.004(2) -0.017(2) -0.008(2)
N7 0.023(3) 0.044(3) 0.030(3) -0.009(3) -0.012(2) -0.006(2)
N8 0.026(3) 0.031(3) 0.033(3) -0.010(2) -0.018(2) 0.001(2)
N9 0.063(5) 0.049(4) 0.077(5) -0.022(4) -0.037(4) -0.007(4)
N10 0.035(3) 0.052(4) 0.030(3) -0.013(3) -0.010(3) -0.011(3)
C33 0.025(3) 0.035(4) 0.039(4) -0.017(3) -0.018(3) -0.002(3)
C34 0.029(4) 0.035(4) 0.043(4) -0.017(3) -0.018(3) -0.001(3)
C35 0.045(5) 0.038(4) 0.065(5) -0.023(4) -0.032(4) 0.011(3)
C36 0.045(5) 0.055(5) 0.064(6) -0.032(5) -0.020(4) 0.015(4)
C37 0.031(4) 0.067(6) 0.049(5) -0.029(4) -0.008(4) 0.007(4)
C38 0.023(3) 0.048(4) 0.039(4) -0.019(3) -0.016(3) 0.003(3)
C39 0.038(4) 0.028(4) 0.045(4) -0.010(3) -0.023(3) -0.007(3)
C40 0.032(4) 0.033(4) 0.036(4) -0.002(3) -0.017(3) -0.011(3)
C41 0.022(3) 0.034(4) 0.040(4) -0.006(3) -0.010(3) -0.009(3)
C42 0.035(4) 0.024(3) 0.048(4) -0.002(3) -0.029(3) -0.002(3)
C43 0.030(4) 0.021(3) 0.051(4) -0.008(3) -0.028(3) 0.000(3)
C44 0.018(3) 0.060(5) 0.037(4) -0.016(4) -0.010(3) -0.005(3)
C45 0.029(4) 0.048(4) 0.033(4) 0.001(3) -0.009(3) -0.014(3)
C46 0.035(4) 0.039(4) 0.047(4) -0.001(3) -0.015(3) -0.017(3)
C47 0.030(4) 0.066(5) 0.038(4) -0.024(4) -0.008(3) -0.004(4)
C48 0.036(4) 0.063(5) 0.053(5) -0.038(4) -0.010(4) 0.000(4)
C49 0.026(3) 0.044(4) 0.020(3) -0.005(3) -0.007(3) -0.016(3)
C50 0.023(3) 0.048(4) 0.021(3) -0.010(3) -0.006(3) -0.011(3)
C51 0.027(4) 0.064(5) 0.034(4) -0.014(4) -0.011(3) -0.010(3)
C52 0.033(4) 0.086(7) 0.038(4) -0.018(4) -0.012(3) -0.030(4)
C53 0.055(5) 0.071(6) 0.033(4) -0.012(4) -0.013(4) -0.039(5)
C54 0.044(4) 0.045(4) 0.030(4) -0.007(3) -0.012(3) -0.023(3)
C55 0.023(3) 0.048(4) 0.037(4) -0.014(3) -0.014(3) -0.001(3)
C56 0.031(4) 0.033(4) 0.052(4) -0.015(3) -0.021(3) 0.000(3)
C57 0.027(3) 0.037(4) 0.038(4) -0.018(3) -0.015(3) -0.002(3)
C58 0.035(4) 0.040(4) 0.045(4) -0.004(3) -0.025(3) 0.002(3)
C59 0.043(4) 0.039(4) 0.037(4) 0.003(3) -0.024(4) -0.007(3)
C60 0.063(6) 0.039(4) 0.056(5) -0.017(4) -0.025(4) -0.016(4)
C61 0.089(8) 0.066(7) 0.102(9) -0.043(6) -0.055(7) 0.011(6)
C63 0.080(7) 0.070(7) 0.077(7) -0.028(6) -0.034(6) -0.020(6)
C64 0.065(6) 0.072(7) 0.089(8) -0.042(6) -0.033(6) -0.013(5)
N11 0.037(4) 0.111(7) 0.056(5) -0.060(5) -0.027(4) 0.021(4)
O27 0.130(9) 0.224(13) 0.132(9) -0.125(9) -0.090(8) 0.087(9)
O28 0.083(7) 0.143(10) 0.127(9) -0.049(8) -0.026(7) 0.037(7)
O29 0.178(13) 0.174(12) 0.226(15) -0.102(11) -0.145(12) 0.021(10)

loop_
_atom_type_symbol
_atom_type_description
_atom_type_scat_dispersion_real
_atom_type_scat_dispersion_imag
_atom_type_scat_source
C C 0.0033 0.0016 'International Tables Vol C Tables 4.2.6.8 and 6.1.1.4'
H H 0.0000 0.0000 'International Tables Vol C Tables 4.2.6.8 and 6.1.1.4'
N N 0.0061 0.0033 'International Tables Vol C Tables 4.2.6.8 and 6.1.1.4'
O O 0.0106 0.0060 'International Tables Vol C Tables 4.2.6.8 and 6.1.1.4'
Dy Dy -0.1892 4.4098 'International Tables Vol C Tables 4.2.6.8 and 6.1.1.4'

loop_
_geom_angle_atom_site_label_1
_geom_angle_atom_site_label_2
_geom_angle_atom_site_label_3
_geom_angle
_geom_angle_site_symmetry_1
_geom_angle_site_symmetry_3
O2 Dy1 O2 67.78(19) 2_665 .
O2 Dy1 O1 100.10(18) 2_665 .
O2 Dy1 O1 90.66(17) . .
O2 Dy1 O7 90.27(17) 2_665 .
O2 Dy1 O7 147.49(18) . .
O1 Dy1 O7 69.11(15) . .
O2 Dy1 O12 100.16(19) 2_665 .
O2 Dy1 O12 83.6(2) . .
O1 Dy1 O12 155.02(19) . .
O7 Dy1 O12 125.2(2) . .
O2 Dy1 O3 158.61(18) 2_665 .
O2 Dy1 O3 132.89(17) . .
O1 Dy1 O3 86.59(16) . .
O7 Dy1 O3 73.03(17) . .
O12 Dy1 O3 79.77(19) . .
O2 Dy1 O11 82.4(2) 2_665 .
O2 Dy1 O11 120.73(19) . .
O1 Dy1 O11 146.10(18) . .
O7 Dy1 O11 77.11(17) . .
O12 Dy1 O11 51.8(2) . .
O3 Dy1 O11 80.89(19) . .
O2 Dy1 N1 136.13(19) 2_665 .
O2 Dy1 N1 68.42(18) . .
O1 Dy1 N1 77.92(18) . .
O7 Dy1 N1 127.42(18) . .
O12 Dy1 N1 77.4(2) . .
O3 Dy1 N1 65.03(19) . .
O11 Dy1 N1 123.2(2) . .
O2 Dy1 Dy2 101.81(13) 2_665 .
O2 Dy1 Dy2 124.31(13) . .
O1 Dy1 Dy2 35.27(11) . .
O7 Dy1 Dy2 34.65(11) . .
O12 Dy1 Dy2 149.55(15) . .
O3 Dy1 Dy2 72.10(12) . .
O11 Dy1 Dy2 110.90(14) . .
N1 Dy1 Dy2 100.40(14) . .
O2 Dy1 Dy1 34.42(12) 2_665 2_665
O2 Dy1 Dy1 33.37(11) . 2_665
O1 Dy1 Dy1 96.39(11) . 2_665
O7 Dy1 Dy1 121.18(12) . 2_665
O12 Dy1 Dy1 92.12(15) . 2_665
O3 Dy1 Dy1 165.63(12) . 2_665
O11 Dy1 Dy1 103.51(15) . 2_665
N1 Dy1 Dy1 101.75(14) . 2_665
Dy2 Dy1 Dy1 117.763(13) . 2_665
O7 Dy2 O6 87.24(18) . .
O7 Dy2 O1 70.70(16) . .
O6 Dy2 O1 86.86(17) . .
O7 Dy2 O8 129.94(18) . .
O6 Dy2 O8 105.3(2) . .
O1 Dy2 O8 155.54(18) . .
O7 Dy2 O5 151.47(18) . .
O6 Dy2 O5 74.05(18) . .
O1 Dy2 O5 86.64(17) . .
O8 Dy2 O5 76.74(19) . .
O7 Dy2 O4 74.44(18) . .
O6 Dy2 O4 157.41(19) . .
O1 Dy2 O4 99.08(18) . .
O8 Dy2 O4 78.0(2) . .
O5 Dy2 O4 127.78(19) . .
O7 Dy2 N3 69.29(18) . .
O6 Dy2 N3 74.23(19) . .
O1 Dy2 N3 136.20(17) . .
O8 Dy2 N3 68.21(19) . .
O5 Dy2 N3 123.44(19) . .
O4 Dy2 N3 86.8(2) . .
O7 Dy2 N2 121.98(18) . .
O6 Dy2 N2 137.74(19) . .
O1 Dy2 N2 76.89(18) . .
O8 Dy2 N2 80.0(2) . .
O5 Dy2 N2 66.36(19) . .
O4 Dy2 N2 64.7(2) . .
N3 Dy2 N2 141.3(2) . .
O7 Dy2 Dy1 35.94(12) . .
O6 Dy2 Dy1 80.56(12) . .
O1 Dy2 Dy1 35.59(11) . .
O8 Dy2 Dy1 165.43(14) . .
O5 Dy2 Dy1 117.83(13) . .
O4 Dy2 Dy1 91.60(14) . .
N3 Dy2 Dy1 101.40(13) . .
N2 Dy2 Dy1 104.89(14) . .
C1 O1 Dy2 126.6(4) . .
C1 O1 Dy1 124.1(4) . .
Dy2 O1 Dy1 109.15(18) . .
C9 O2 Dy1 122.5(4) . 2_665
C9 O2 Dy1 125.1(4) . .
Dy1 O2 Dy1 112.22(19) 2_665 .
C11 O3 Dy1 122.7(5) . .
C14 O4 Dy2 125.0(5) . .
C16 O5 Dy2 125.2(4) . .
C17 O6 Dy2 129.1(4) . .
C27 O7 Dy2 122.0(4) . .
C27 O7 Dy1 127.3(4) . .
Dy2 O7 Dy1 109.41(18) . .
C25 O8 Dy2 115.2(5) . .
N5 O11 Dy1 94.7(5) . .
N5 O12 Dy1 96.1(4) . .
C7 N1 C10 108.3(6) . .
C7 N1 C8 111.7(6) . .
C10 N1 C8 109.2(6) . .
C7 N1 Dy1 112.4(4) . .
C10 N1 Dy1 107.5(5) . .
C8 N1 Dy1 107.6(4) . .
C13 N2 C12 108.5(6) . .
C13 N2 C15 107.6(6) . .
C12 N2 C15 111.4(6) . .
C13 N2 Dy2 107.9(5) . .
C12 N2 Dy2 111.2(4) . .
C15 N2 Dy2 110.1(4) . .
C26 N3 C23 108.7(6) . .
C26 N3 C24 111.8(6) . .
C23 N3 C24 109.2(6) . .
C26 N3 Dy2 100.1(4) . .
C23 N3 Dy2 116.2(4) . .
C24 N3 Dy2 110.7(5) . .
C31 N4 C28 108.5(7) . .
C31 N4 C29 109.7(7) . .
C28 N4 C29 106.9(7) . .
O13 N5 O12 121.3(9) . .
O13 N5 O11 121.5(9) . .
O12 N5 O11 117.1(6) . .
O1 C1 C2 120.1(6) . .
O1 C1 C6 119.1(6) . .
C2 C1 C6 120.7(7) . .
C1 C2 C3 119.3(7) . .
C1 C2 C7 119.8(6) . .
C3 C2 C7 120.4(7) . .
C4 C3 C2 120.3(8) . .
C5 C4 C3 120.4(8) . .
C4 C5 C6 121.9(8) . .
C1 C6 C5 117.4(8) . .
C1 C6 C12 120.4(7) . .
C5 C6 C12 122.2(7) . .
N1 C7 C2 116.5(6) . .
N1 C8 C9 112.6(6) . .
O2 C9 C8 109.7(7) . .
N1 C10 C11 112.6(6) . .
O3 C11 C10 109.2(6) . .
C6 C12 N2 114.1(6) . .
C14 C13 N2 113.3(7) . .
O4 C14 C13 107.1(7) . .
C16 C15 N2 113.5(6) . .
O5 C16 C15 107.6(6) . .
O6 C17 C18 120.5(7) . .
O6 C17 C22 119.8(7) . .
C18 C17 C22 119.6(7) . .
C19 C18 C17 119.6(8) . .
C19 C18 C23 121.6(8) . .
C17 C18 C23 118.6(7) . .
C20 C19 C18 121.6(9) . .
C21 C20 C19 119.4(9) . .
C20 C21 C22 122.2(9) . .
C17 C22 C21 117.5(8) . .
C17 C22 C28 120.7(7) . .
C21 C22 C28 121.8(8) . .
N3 C23 C18 114.6(7) . .
N3 C24 C25 110.7(7) . .
O8 C25 C24 108.3(7) . .
N3 C26 C27 112.4(6) . .
O7 C27 C26 110.7(6) . .
N4 C28 C22 113.6(7) . .
C30 C29 N4 117.9(8) . .
O9 C30 C29 110.9(8) . .
N4 C31 C32 112.6(8) . .
O10 C32 C31 108.2(8) . .
O16 Dy3 O16 68.94(17) 2_776 .
O16 Dy3 O20 88.94(15) 2_776 .
O16 Dy3 O20 144.41(15) . .
O16 Dy3 O14 103.81(16) 2_776 .
O16 Dy3 O14 88.07(15) . .
O20 Dy3 O14 69.97(15) . .
O16 Dy3 O24 97.37(17) 2_776 .
O16 Dy3 O24 83.49(16) . .
O20 Dy3 O24 128.22(16) . .
O14 Dy3 O24 152.62(16) . .
O16 Dy3 O15 155.92(15) 2_776 .
O16 Dy3 O15 134.05(15) . .
O20 Dy3 O15 73.90(15) . .
O14 Dy3 O15 86.35(15) . .
O24 Dy3 O15 81.06(16) . .
O16 Dy3 O25 84.51(16) 2_776 .
O16 Dy3 O25 124.11(16) . .
O20 Dy3 O25 78.63(15) . .
O14 Dy3 O25 147.16(15) . .
O24 Dy3 O25 51.28(16) . .
O15 Dy3 O25 75.75(16) . .
O16 Dy3 N6 138.43(16) 2_776 .
O16 Dy3 N6 69.54(16) . .
O20 Dy3 N6 127.79(16) . .
O14 Dy3 N6 76.73(16) . .
O24 Dy3 N6 75.91(17) . .
O15 Dy3 N6 64.78(16) . .
O25 Dy3 N6 117.85(17) . .
O16 Dy3 Dy4 102.50(11) 2_776 .
O16 Dy3 Dy4 121.19(11) . .
O20 Dy3 Dy4 35.08(11) . .
O14 Dy3 Dy4 35.49(10) . .
O24 Dy3 Dy4 152.61(12) . .
O15 Dy3 Dy4 73.09(10) . .
O25 Dy3 Dy4 111.92(11) . .
N6 Dy3 Dy4 100.40(12) . .
O16 Dy3 Dy3 34.74(11) 2_776 2_776
O16 Dy3 Dy3 34.20(10) . 2_776
O20 Dy3 Dy3 119.04(11) . 2_776
O14 Dy3 Dy3 97.08(10) . 2_776
O24 Dy3 Dy3 90.46(12) . 2_776
O15 Dy3 Dy3 167.02(10) . 2_776
O25 Dy3 Dy3 106.55(12) . 2_776
N6 Dy3 Dy3 103.72(12) . 2_776
Dy4 Dy3 Dy3 116.530(13) . 2_776
O19 Dy4 O20 86.24(16) . .
O19 Dy4 O14 84.43(16) . .
O20 Dy4 O14 71.25(15) . .
O19 Dy4 O21 107.60(17) . .
O20 Dy4 O21 128.84(17) . .
O14 Dy4 O21 156.05(17) . .
O19 Dy4 O18 74.46(17) . .
O20 Dy4 O18 153.43(17) . .
O14 Dy4 O18 88.56(17) . .
O21 Dy4 O18 75.43(19) . .
O19 Dy4 O17 158.50(17) . .
O20 Dy4 O17 74.55(16) . .
O14 Dy4 O17 98.08(17) . .
O21 Dy4 O17 78.39(18) . .
O18 Dy4 O17 126.79(17) . .
O19 Dy4 N8 75.58(17) . .
O20 Dy4 N8 69.61(16) . .
O14 Dy4 N8 136.83(16) . .
O21 Dy4 N8 67.08(17) . .
O18 Dy4 N8 120.97(17) . .
O17 Dy4 N8 88.52(18) . .
O19 Dy4 N7 136.18(18) . .
O20 Dy4 N7 123.51(16) . .
O14 Dy4 N7 77.49(16) . .
O21 Dy4 N7 79.68(17) . .
O18 Dy4 N7 65.60(18) . .
O17 Dy4 N7 64.64(18) . .
N8 Dy4 N7 141.07(18) . .
O19 Dy4 Dy3 79.19(11) . .
O20 Dy4 Dy3 35.73(11) . .
O14 Dy4 Dy3 36.15(11) . .
O21 Dy4 Dy3 163.98(14) . .
O18 Dy4 Dy3 120.58(13) . .
O17 Dy4 Dy3 90.25(12) . .
N8 Dy4 Dy3 101.74(12) . .
N7 Dy4 Dy3 105.78(12) . .
C33 O14 Dy4 125.5(4) . .
C33 O14 Dy3 126.0(4) . .
Dy4 O14 Dy3 108.36(17) . .
C41 O15 Dy3 122.5(4) . .
C43 O16 Dy3 125.3(4) . 2_776
C43 O16 Dy3 123.6(4) . .
Dy3 O16 Dy3 111.06(17) 2_776 .
C46 O17 Dy4 124.8(5) . .
C48 O18 Dy4 125.9(4) . .
C49 O19 Dy4 126.7(4) . .
C57 O20 Dy4 122.4(4) . .
C57 O20 Dy3 126.4(4) . .
Dy4 O20 Dy3 109.19(17) . .
C59 O21 Dy4 116.7(4) . .
N10 O24 Dy3 97.3(4) . .
N10 O25 Dy3 93.7(4) . .
C40 N6 C39 108.1(5) . .
C40 N6 C42 109.3(5) . .
C39 N6 C42 112.1(6) . .
C40 N6 Dy3 107.1(4) . .
C39 N6 Dy3 113.7(4) . .
C42 N6 Dy3 106.4(4) . .
C45 N7 C47 108.0(6) . .
C45 N7 C44 107.9(6) . .
C47 N7 C44 111.9(6) . .
C45 N7 Dy4 107.9(4) . .
C47 N7 Dy4 110.3(4) . .
C44 N7 Dy4 110.6(4) . .
C58 N8 C55 109.4(5) . .
C58 N8 C56 111.2(6) . .
C55 N8 C56 108.5(6) . .
C58 N8 Dy4 111.4(4) . .
C55 N8 Dy4 114.7(4) . .
C56 N8 Dy4 101.4(4) . .
C60 N9 C61 111.1(8) . .
C60 N9 C63 109.6(8) . .
C61 N9 C63 110.8(8) . .
O26 N10 O25 121.7(7) . .
O26 N10 O24 121.4(6) . .
O25 N10 O24 116.9(6) . .
O14 C33 C38 119.9(6) . .
O14 C33 C34 120.1(6) . .
C38 C33 C34 120.0(6) . .
C35 C34 C33 119.7(7) . .
C35 C34 C39 120.5(7) . .
C33 C34 C39 119.6(6) . .
C36 C35 C34 120.6(8) . .
C37 C36 C35 119.7(8) . .
C36 C37 C38 121.3(8) . .
C37 C38 C33 118.6(7) . .
C37 C38 C44 120.9(7) . .
C33 C38 C44 120.4(6) . .
N6 C39 C34 116.1(6) . .
N6 C40 C41 111.1(5) . .
O15 C41 C40 109.5(5) . .
N6 C42 C43 112.3(5) . .
O16 C43 C42 110.7(5) . .
N7 C44 C38 114.9(6) . .
N7 C45 C46 112.8(6) . .
O17 C46 C45 107.2(6) . .
N7 C47 C48 113.9(6) . .
O18 C48 C47 108.0(6) . .
O19 C49 C54 121.2(7) . .
O19 C49 C50 118.7(6) . .
C54 C49 C50 120.0(6) . .
C51 C50 C49 118.8(7) . .
C51 C50 C55 121.0(7) . .
C49 C50 C55 120.0(6) . .
C52 C51 C50 121.8(8) . .
C53 C52 C51 118.8(7) . .
C52 C53 C54 122.0(8) . .
C53 C54 C49 118.6(8) . .
C53 C54 C60 121.6(7) . .
C49 C54 C60 119.7(7) . .
N8 C55 C50 114.6(6) . .
N8 C56 C57 111.4(6) . .
O20 C57 C56 111.3(6) . .
N8 C58 C59 111.3(6) . .
O21 C59 C58 107.1(6) . .
N9 C60 C54 113.7(7) . .
C62 C61 N9 131.7(14) . .
C62 C61 C62' 21.3(15) . .
N9 C61 C62' 111.7(15) . .
O23 C62 C61 120.7(19) . .
O23' C62' C61 97.0(15) . .
N9 C63 C64 115.9(8) . .
O22 C64 C63 107.4(8) . .
O28 N11 O27 122.7(13) . .
O28 N11 O29 124.8(12) . .
O27 N11 O29 112.2(13) . .
O31 N12 O30 116.7(17) . .
O31 N12 O32 125.5(18) . .
O30 N12 O32 117.7(17) . .

loop_
_geom_bond_atom_site_label_1
_geom_bond_atom_site_label_2
_geom_bond_distance
_geom_bond_site_symmetry_2
Dy1 O2 2.226(5) 2_665
Dy1 O2 2.288(5) .
Dy1 O1 2.303(4) .
Dy1 O7 2.326(5) .
Dy1 O12 2.455(5) .
Dy1 O3 2.477(5) .
Dy1 O11 2.482(5) .
Dy1 N1 2.579(6) .
Dy1 Dy2 3.7378(4) .
Dy1 Dy1 3.7469(7) 2_665
Dy2 O7 2.253(4) .
Dy2 O6 2.265(5) .
Dy2 O1 2.284(4) .
Dy2 O8 2.379(5) .
Dy2 O5 2.386(5) .
Dy2 O4 2.451(5) .
Dy2 N3 2.618(6) .
Dy2 N2 2.628(6) .
O1 C1 1.347(8) .
O2 C9 1.423(9) .
O2 Dy1 2.226(5) 2_665
O3 C11 1.426(9) .
O4 C14 1.441(11) .
O5 C16 1.446(9) .
O6 C17 1.353(9) .
O7 C27 1.445(8) .
O8 C25 1.430(10) .
O9 C30 1.434(12) .
O10 C32 1.445(12) .
O11 N5 1.265(10) .
O12 N5 1.264(10) .
O13 N5 1.223(9) .
N1 C7 1.476(10) .
N1 C10 1.477(10) .
N1 C8 1.490(10) .
N2 C13 1.478(10) .
N2 C12 1.487(10) .
N2 C15 1.496(9) .
N3 C26 1.467(10) .
N3 C23 1.475(11) .
N3 C24 1.490(9) .
N4 C31 1.445(11) .
N4 C28 1.473(11) .
N4 C29 1.509(11) .
C1 C2 1.376(10) .
C1 C6 1.405(10) .
C2 C3 1.399(11) .
C2 C7 1.515(11) .
C3 C4 1.373(13) .
C4 C5 1.339(13) .
C5 C6 1.408(11) .
C6 C12 1.489(11) .
C8 C9 1.498(11) .
C10 C11 1.497(12) .
C13 C14 1.476(13) .
C15 C16 1.497(12) .
C17 C18 1.401(12) .
C17 C22 1.409(11) .
C18 C19 1.387(12) .
C18 C23 1.498(12) .
C19 C20 1.368(14) .
C20 C21 1.354(14) .
C21 C22 1.423(12) .
C22 C28 1.488(12) .
C24 C25 1.533(13) .
C26 C27 1.505(11) .
C29 C30 1.458(13) .
C31 C32 1.500(13) .
Dy3 O16 2.243(4) 2_776
Dy3 O16 2.274(4) .
Dy3 O20 2.302(4) .
Dy3 O14 2.314(4) .
Dy3 O24 2.434(5) .
Dy3 O15 2.465(4) .
Dy3 O25 2.520(5) .
Dy3 N6 2.592(5) .
Dy3 Dy4 3.7231(4) .
Dy3 Dy3 3.7245(6) 2_776
Dy4 O19 2.256(4) .
Dy4 O20 2.266(4) .
Dy4 O14 2.278(4) .
Dy4 O21 2.361(5) .
Dy4 O18 2.402(5) .
Dy4 O17 2.452(5) .
Dy4 N8 2.609(5) .
Dy4 N7 2.642(6) .
O14 C33 1.357(8) .
O15 C41 1.435(8) .
O16 C43 1.424(8) .
O16 Dy3 2.243(4) 2_776
O17 C46 1.426(9) .
O18 C48 1.419(9) .
O19 C49 1.352(8) .
O20 C57 1.423(8) .
O21 C59 1.433(9) .
O22 C64 1.415(11) .
O23 C62 1.387(17) .
O23' C62' 1.396(18) .
O24 N10 1.269(8) .
O25 N10 1.248(8) .
O26 N10 1.225(8) .
N6 C40 1.472(9) .
N6 C39 1.480(9) .
N6 C42 1.490(8) .
N7 C45 1.466(9) .
N7 C47 1.483(10) .
N7 C44 1.493(9) .
N8 C58 1.478(9) .
N8 C55 1.482(9) .
N8 C56 1.484(9) .
N9 C60 1.470(12) .
N9 C61 1.482(13) .
N9 C63 1.489(12) .
C33 C38 1.393(10) .
C33 C34 1.394(10) .
C34 C35 1.377(10) .
C34 C39 1.499(10) .
C35 C36 1.380(13) .
C36 C37 1.365(13) .
C37 C38 1.393(11) .
C38 C44 1.499(11) .
C40 C41 1.518(9) .
C42 C43 1.510(9) .
C45 C46 1.485(12) .
C47 C48 1.496(12) .
C49 C54 1.397(10) .
C49 C50 1.407(10) .
C50 C51 1.388(10) .
C50 C55 1.486(10) .
C51 C52 1.377(12) .
C52 C53 1.371(13) .
C53 C54 1.395(11) .
C54 C60 1.509(12) .
C56 C57 1.525(10) .
C58 C59 1.510(11) .
C61 C62 1.462(17) .
C61 C62' 1.528(18) .
C63 C64 1.550(15) .
N11 O28 1.149(14) .
N11 O27 1.230(12) .
N11 O29 1.305(15) .
N12 O31 1.094(16) .
N12 O30 1.305(18) .
N12 O32 1.321(18) .
O33 C65 1.443(16) .
O34 C66 1.478(18) .
O34' C66' 1.439(19) .
O36 C67 1.406(18) .
O36' C67' 1.399(19) .
